data_4081060
loop_
_publ_author_name
'Anderson, Craig M.'
'Crespo, Margarita'
'Kfoury, Nicole'
'Weinstein, Michael A.'
'Tanski, Joseph M.'

_publ_contact_author 'Craig Anderson'
_publ_section_title
;
 Regioselective C--H Activation Preceded by Csp2--Csp3Reductive
 Elimination from Cyclometalated Platinum(IV) Complexes
;
_journal_issue 15
_journal_name_full Organometallics
_journal_page_first 4199
_journal_paper_doi 10.1021/om400398g
_journal_volume 32
_journal_year 2013
_chemical_formula_moiety 'C34 H33 Br N P Pt'
_chemical_formula_sum 'C34 H33 Br N P Pt'
_chemical_formula_weight 761.58
_chemical_name_systematic
; 
 ? 
;
_space_group_IT_number 61
_symmetry_cell_setting orthorhombic
_symmetry_space_group_name_Hall '-P 2ac 2ab'
_symmetry_space_group_name_H-M 'P b c a'
_atom_sites_solution_hydrogens geom
_atom_sites_solution_primary direct
_atom_sites_solution_secondary difmap
_audit_creation_method SHELXL-97
_cell_angle_alpha 90.00
_cell_angle_beta 90.00
_cell_angle_gamma 90.00
_cell_formula_units_Z 8
_cell_length_a 13.8842(6)
_cell_length_b 15.7786(7)
_cell_length_c 26.5432(11)
_cell_measurement_reflns_used 9799
_cell_measurement_temperature 125(2)
_cell_measurement_theta_max 30.50
_cell_measurement_theta_min 2.48
_cell_volume 5814.9(4)
_computing_cell_refinement 'Bruker SAINT'
_computing_data_collection 'Bruker APEX2'
_computing_data_reduction 'Bruker SAINT'
_computing_molecular_graphics 'Bruker SHELXTL'
_computing_publication_material 'Bruker SHELXTL'
_computing_structure_refinement 'SHELXL-97 (Sheldrick, 2008)'
_computing_structure_solution 'SHELXS-97 (Sheldrick, 2008)'
_diffrn_ambient_temperature 125(2)
_diffrn_measured_fraction_theta_full 0.998
_diffrn_measured_fraction_theta_max 0.998
_diffrn_measurement_device_type 'Bruker APEX-II CCD'
_diffrn_measurement_method '\f and \w scans'
_diffrn_radiation_monochromator graphite
_diffrn_radiation_source 'fine-focus sealed tube'
_diffrn_radiation_type MoK\a
_diffrn_radiation_wavelength 0.71073
_diffrn_reflns_av_R_equivalents 0.0867
_diffrn_reflns_av_sigmaI/netI 0.0442
_diffrn_reflns_limit_h_max 19
_diffrn_reflns_limit_h_min -19
_diffrn_reflns_limit_k_max 22
_diffrn_reflns_limit_k_min -22
_diffrn_reflns_limit_l_max 37
_diffrn_reflns_limit_l_min -37
_diffrn_reflns_number 90336
_diffrn_reflns_theta_full 30.53
_diffrn_reflns_theta_max 30.53
_diffrn_reflns_theta_min 2.10
_exptl_absorpt_coefficient_mu 6.279
_exptl_absorpt_correction_T_max 0.8847
_exptl_absorpt_correction_T_min 0.5724
_exptl_absorpt_correction_type empirical
_exptl_absorpt_process_details SADABS
_exptl_crystal_colour yellow
_exptl_crystal_density_diffrn 1.740
_exptl_crystal_density_method 'not measured'
_exptl_crystal_description plate
_exptl_crystal_F_000 2976
_exptl_crystal_size_max 0.10
_exptl_crystal_size_mid 0.08
_exptl_crystal_size_min 0.02
_refine_diff_density_max 1.113
_refine_diff_density_min -0.620
_refine_diff_density_rms 0.142
_refine_ls_extinction_method none
_refine_ls_goodness_of_fit_ref 1.007
_refine_ls_hydrogen_treatment constr
_refine_ls_matrix_type full
_refine_ls_number_parameters 345
_refine_ls_number_reflns 8878
_refine_ls_number_restraints 0
_refine_ls_restrained_S_all 1.007
_refine_ls_R_factor_all 0.0596
_refine_ls_R_factor_gt 0.0292
_refine_ls_shift/su_max 0.002
_refine_ls_shift/su_mean 0.000
_refine_ls_structure_factor_coef Fsqd
_refine_ls_weighting_details 'calc w=1/[\s^2^(Fo^2^)+(0.0157P)^2^+6.2455P] where P=(Fo^2^+2Fc^2^)/3'
_refine_ls_weighting_scheme calc
_refine_ls_wR_factor_gt 0.0478
_refine_ls_wR_factor_ref 0.0556
_reflns_number_gt 6275
_reflns_number_total 8878
_reflns_threshold_expression >2sigma(I)
_cod_data_source_file om400398g_si_002.cif
_cod_data_source_block ca1533pt
_cod_depositor_comments
;
The following automatic conversions were performed:

'_symmetry_cell_setting' value 'Orthorhombic' changed to
'orthorhombic' according to
/home/saulius/struct/CIF-dictionaries/cif_core.dic dictionary named
'cif_core.dic' version 2.4.2 from 2011-04-26.

Automatic conversion script
Id: cif_fix_values 1891 2012-01-12 08:04:46Z andrius 
;
_cod_original_sg_symbol_Hall -P2ac2ab
_cod_original_sg_symbol_H-M Pbca
_cod_database_code 4081060

loop_
_symmetry_equiv_pos_as_xyz
'x, y, z'
'-x+1/2, -y, z+1/2'
'-x, y+1/2, -z+1/2'
'x+1/2, -y+1/2, -z'
'-x, -y, -z'
'x-1/2, y, -z-1/2'
'x, -y-1/2, z-1/2'
'-x-1/2, y-1/2, z'

loop_
_atom_site_label
_atom_site_type_symbol
_atom_site_fract_x
_atom_site_fract_y
_atom_site_fract_z
_atom_site_U_iso_or_equiv
_atom_site_adp_type
_atom_site_occupancy
_atom_site_symmetry_multiplicity
_atom_site_calc_flag
_atom_site_refinement_flags
Pt Pt 0.669001(8) -0.308207(8) 0.583734(4) 0.01668(3) Uani 1 1 d .
Br Br 0.77304(2) -0.17610(2) 0.566038(14) 0.02778(8) Uani 1 1 d .
P P 0.59236(6) -0.23703(5) 0.65416(3) 0.01720(17) Uani 1 1 d .
N N 0.55849(19) -0.26870(17) 0.53201(10) 0.0181(6) Uani 1 1 d .
C1 C 0.5812(2) -0.40989(19) 0.58743(12) 0.0180(6) Uani 1 1 d .
C2 C 0.5918(3) -0.4846(2) 0.61412(13) 0.0245(7) Uani 1 1 d .
H2A H 0.6470 -0.4926 0.6348 0.029 Uiso 1 1 calc R
C3 C 0.5228(3) -0.5479(2) 0.61107(13) 0.0264(8) Uani 1 1 d .
H3A H 0.5315 -0.5986 0.6298 0.032 Uiso 1 1 calc R
C4 C 0.4415(3) -0.5390(2) 0.58127(14) 0.0266(7) Uani 1 1 d .
H4A H 0.3942 -0.5825 0.5803 0.032 Uiso 1 1 calc R
C5 C 0.4300(2) -0.4662(2) 0.55296(13) 0.0246(7) Uani 1 1 d .
H5A H 0.3757 -0.4600 0.5315 0.029 Uiso 1 1 calc R
C6 C 0.4988(2) -0.4017(2) 0.55614(12) 0.0186(7) Uani 1 1 d .
C7 C 0.4915(2) -0.3244(2) 0.52702(12) 0.0212(7) Uani 1 1 d .
H7A H 0.4389 -0.3152 0.5048 0.025 Uiso 1 1 calc R
C8 C 0.5516(2) -0.1888(2) 0.50256(12) 0.0216(7) Uani 1 1 d .
H8A H 0.5877 -0.1438 0.5204 0.026 Uiso 1 1 calc R
H8B H 0.4832 -0.1712 0.5009 0.026 Uiso 1 1 calc R
C9 C 0.5906(2) -0.1967(2) 0.44928(12) 0.0216(7) Uani 1 1 d .
C10 C 0.5316(3) -0.2277(2) 0.41098(13) 0.0271(8) Uani 1 1 d .
H10A H 0.4687 -0.2473 0.4188 0.032 Uiso 1 1 calc R
C11 C 0.5641(3) -0.2300(2) 0.36171(14) 0.0335(9) Uani 1 1 d .
H11A H 0.5231 -0.2508 0.3358 0.040 Uiso 1 1 calc R
C12 C 0.6557(3) -0.2024(2) 0.34995(14) 0.0339(9) Uani 1 1 d .
H12A H 0.6778 -0.2045 0.3161 0.041 Uiso 1 1 calc R
C13 C 0.7147(3) -0.1720(2) 0.38739(14) 0.0330(9) Uani 1 1 d .
H13A H 0.7776 -0.1526 0.3793 0.040 Uiso 1 1 calc R
C14 C 0.6828(2) -0.1695(2) 0.43711(14) 0.0267(8) Uani 1 1 d .
H14A H 0.7243 -0.1492 0.4628 0.032 Uiso 1 1 calc R
C15 C 0.7355(3) -0.3713(2) 0.52439(13) 0.0267(8) Uani 1 1 d .
H15A H 0.7438 -0.4312 0.5332 0.040 Uiso 1 1 calc R
H15B H 0.7987 -0.3458 0.5179 0.040 Uiso 1 1 calc R
H15C H 0.6955 -0.3667 0.4941 0.040 Uiso 1 1 calc R
C16 C 0.7760(2) -0.3617(2) 0.62809(13) 0.0244(7) Uani 1 1 d .
H16A H 0.7945 -0.4168 0.6141 0.037 Uiso 1 1 calc R
H16B H 0.7517 -0.3694 0.6625 0.037 Uiso 1 1 calc R
H16C H 0.8322 -0.3241 0.6287 0.037 Uiso 1 1 calc R
C17 C 0.5219(2) -0.3050(2) 0.69626(11) 0.0184(6) Uani 1 1 d .
C18 C 0.5683(3) -0.3744(2) 0.71823(13) 0.0266(8) Uani 1 1 d .
H18A H 0.6331 -0.3867 0.7093 0.032 Uiso 1 1 calc R
C19 C 0.5215(3) -0.4250(2) 0.75260(14) 0.0334(9) Uani 1 1 d .
H19A H 0.5546 -0.4715 0.7675 0.040 Uiso 1 1 calc R
C20 C 0.4272(3) -0.4090(2) 0.76571(13) 0.0323(9) Uani 1 1 d .
H20A H 0.3948 -0.4449 0.7889 0.039 Uiso 1 1 calc R
C21 C 0.3805(3) -0.3409(2) 0.74501(14) 0.0334(9) Uani 1 1 d .
H21A H 0.3157 -0.3292 0.7542 0.040 Uiso 1 1 calc R
C22 C 0.4272(3) -0.2887(2) 0.71064(13) 0.0269(8) Uani 1 1 d .
H22A H 0.3941 -0.2414 0.6968 0.032 Uiso 1 1 calc R
C23 C 0.6635(2) -0.17735(19) 0.70062(12) 0.0207(7) Uani 1 1 d .
C24 C 0.7609(3) -0.1617(2) 0.69488(14) 0.0307(8) Uani 1 1 d .
H24A H 0.7938 -0.1832 0.6662 0.037 Uiso 1 1 calc R
C25 C 0.8112(3) -0.1148(3) 0.73065(15) 0.0351(9) Uani 1 1 d .
H25A H 0.8780 -0.1043 0.7262 0.042 Uiso 1 1 calc R
C26 C 0.7642(3) -0.0834(2) 0.77278(14) 0.0328(9) Uani 1 1 d .
H26A H 0.7986 -0.0514 0.7972 0.039 Uiso 1 1 calc R
C27 C 0.6672(3) -0.0990(2) 0.77898(13) 0.0343(9) Uani 1 1 d .
H27A H 0.6347 -0.0778 0.8079 0.041 Uiso 1 1 calc R
C28 C 0.6169(3) -0.1454(2) 0.74327(13) 0.0287(8) Uani 1 1 d .
H28A H 0.5500 -0.1556 0.7478 0.034 Uiso 1 1 calc R
C29 C 0.5068(2) -0.1584(2) 0.63117(12) 0.0202(7) Uani 1 1 d .
C30 C 0.4188(2) -0.1846(2) 0.61137(12) 0.0224(7) Uani 1 1 d .
H30A H 0.4029 -0.2432 0.6115 0.027 Uiso 1 1 calc R
C31 C 0.3542(3) -0.1270(3) 0.59164(13) 0.0338(9) Uani 1 1 d .
H31A H 0.2938 -0.1458 0.5791 0.041 Uiso 1 1 calc R
C32 C 0.3777(3) -0.0425(3) 0.59023(15) 0.0425(11) Uani 1 1 d .
H32A H 0.3334 -0.0026 0.5767 0.051 Uiso 1 1 calc R
C33 C 0.4650(4) -0.0156(2) 0.60838(16) 0.0460(12) Uani 1 1 d .
H33A H 0.4810 0.0429 0.6069 0.055 Uiso 1 1 calc R
C34 C 0.5303(3) -0.0726(2) 0.62895(14) 0.0312(9) Uani 1 1 d .
H34A H 0.5905 -0.0532 0.6414 0.037 Uiso 1 1 calc R

loop_
_atom_site_aniso_label
_atom_site_aniso_U_11
_atom_site_aniso_U_22
_atom_site_aniso_U_33
_atom_site_aniso_U_23
_atom_site_aniso_U_13
_atom_site_aniso_U_12
Pt 0.01652(5) 0.01878(6) 0.01475(5) -0.00064(5) -0.00017(5) -0.00028(5)
Br 0.02418(17) 0.0320(2) 0.02717(18) 0.00365(15) -0.00001(14) -0.00867(15)
P 0.0196(4) 0.0162(4) 0.0158(4) -0.0006(3) -0.0006(3) -0.0004(3)
N 0.0227(14) 0.0182(14) 0.0133(13) 0.0006(11) 0.0023(11) -0.0006(11)
C1 0.0193(15) 0.0198(15) 0.0149(15) -0.0058(13) 0.0031(13) -0.0004(12)
C2 0.0279(19) 0.0199(17) 0.0257(19) -0.0006(14) -0.0030(15) 0.0015(15)
C3 0.037(2) 0.0166(17) 0.0257(19) 0.0017(14) 0.0003(16) -0.0016(15)
C4 0.0314(19) 0.0186(16) 0.0298(19) -0.0043(16) 0.0010(17) -0.0082(14)
C5 0.0226(18) 0.0272(19) 0.0239(18) -0.0027(15) -0.0012(14) -0.0024(15)
C6 0.0205(16) 0.0192(16) 0.0161(16) -0.0009(12) 0.0014(13) -0.0010(13)
C7 0.0219(16) 0.0254(19) 0.0161(16) -0.0022(13) -0.0017(13) -0.0003(14)
C8 0.0271(17) 0.0162(15) 0.0216(16) 0.0023(14) -0.0021(13) -0.0006(14)
C9 0.0254(17) 0.0173(16) 0.0221(16) 0.0073(14) 0.0001(13) 0.0046(14)
C10 0.032(2) 0.0209(17) 0.028(2) 0.0029(15) 0.0017(16) 0.0001(14)
C11 0.053(3) 0.0223(19) 0.025(2) 0.0005(16) -0.0002(18) 0.0012(18)
C12 0.047(2) 0.029(2) 0.0260(19) 0.0044(16) 0.0094(18) 0.0067(18)
C13 0.032(2) 0.032(2) 0.035(2) 0.0101(17) 0.0079(17) 0.0069(17)
C14 0.0248(19) 0.0255(18) 0.0298(19) 0.0078(15) -0.0025(15) 0.0039(15)
C15 0.0249(18) 0.035(2) 0.0207(18) -0.0057(15) 0.0053(15) 0.0024(16)
C16 0.0208(18) 0.0265(18) 0.0260(19) -0.0037(15) -0.0019(15) 0.0017(15)
C17 0.0229(16) 0.0171(15) 0.0151(15) -0.0004(13) 0.0000(12) -0.0006(14)
C18 0.033(2) 0.0215(18) 0.0252(19) 0.0010(14) 0.0038(16) 0.0067(15)
C19 0.050(3) 0.0230(19) 0.027(2) 0.0059(16) 0.0100(18) 0.0114(17)
C20 0.047(2) 0.0252(19) 0.0246(19) 0.0038(15) 0.0116(18) -0.0025(17)
C21 0.0256(19) 0.042(2) 0.033(2) 0.0106(18) 0.0047(17) 0.0007(17)
C22 0.0301(19) 0.0274(19) 0.0232(18) 0.0065(14) 0.0030(15) 0.0024(15)
C23 0.0268(17) 0.0179(16) 0.0176(15) 0.0012(12) -0.0051(14) -0.0059(14)
C24 0.0254(19) 0.039(2) 0.027(2) -0.0082(17) -0.0007(16) -0.0067(17)
C25 0.032(2) 0.040(2) 0.034(2) -0.0019(18) -0.0064(17) -0.0108(17)
C26 0.045(2) 0.030(2) 0.0234(19) -0.0026(16) -0.0085(17) -0.0084(18)
C27 0.047(2) 0.035(2) 0.0210(18) -0.0108(15) 0.0007(18) -0.008(2)
C28 0.032(2) 0.030(2) 0.0246(19) -0.0048(16) 0.0034(16) -0.0027(16)
C29 0.0279(18) 0.0183(16) 0.0144(16) 0.0023(13) 0.0006(14) 0.0020(14)
C30 0.0227(16) 0.0246(17) 0.0199(16) -0.0011(14) 0.0002(13) 0.0067(15)
C31 0.034(2) 0.047(2) 0.020(2) -0.0025(16) -0.0038(15) 0.0143(18)
C32 0.062(3) 0.031(2) 0.035(2) 0.0024(18) -0.013(2) 0.025(2)
C33 0.081(4) 0.0173(19) 0.039(3) 0.0023(18) -0.013(2) 0.011(2)
C34 0.045(2) 0.0218(18) 0.026(2) -0.0006(15) -0.0072(17) -0.0007(16)

loop_
_atom_type_symbol
_atom_type_description
_atom_type_scat_dispersion_real
_atom_type_scat_dispersion_imag
_atom_type_scat_source
C C 0.0033 0.0016 'International Tables Vol C Tables 4.2.6.8 and 6.1.1.4'
H H 0.0000 0.0000 'International Tables Vol C Tables 4.2.6.8 and 6.1.1.4'
N N 0.0061 0.0033 'International Tables Vol C Tables 4.2.6.8 and 6.1.1.4'
P P 0.1023 0.0942 'International Tables Vol C Tables 4.2.6.8 and 6.1.1.4'
Br Br -0.2901 2.4595 'International Tables Vol C Tables 4.2.6.8 and 6.1.1.4'
Pt Pt -1.7033 8.3905 'International Tables Vol C Tables 4.2.6.8 and 6.1.1.4'

loop_
_geom_angle_atom_site_label_1
_geom_angle_atom_site_label_2
_geom_angle_atom_site_label_3
_geom_angle
C1 Pt C16 94.66(13)
C1 Pt C15 85.65(13)
C16 Pt C15 85.24(14)
C1 Pt N 80.25(11)
C16 Pt N 172.16(12)
C15 Pt N 88.41(12)
C1 Pt P 93.77(9)
C16 Pt P 93.73(10)
C15 Pt P 178.77(10)
N Pt P 92.57(7)
C1 Pt Br 171.91(9)
C16 Pt Br 91.79(10)
C15 Pt Br 90.03(10)
N Pt Br 92.81(7)
P Pt Br 90.68(2)
C29 P C17 104.79(15)
C29 P C23 103.05(15)
C17 P C23 100.22(14)
C29 P Pt 110.06(11)
C17 P Pt 115.65(11)
C23 P Pt 121.20(12)
C7 N C8 118.6(3)
C7 N Pt 112.5(2)
C8 N Pt 128.9(2)
C2 C1 C6 117.6(3)
C2 C1 Pt 129.7(2)
C6 C1 Pt 112.7(2)
C1 C2 C3 120.7(3)
C1 C2 H2A 119.6
C3 C2 H2A 119.6
C4 C3 C2 121.5(3)
C4 C3 H3A 119.2
C2 C3 H3A 119.2
C5 C4 C3 119.3(3)
C5 C4 H4A 120.4
C3 C4 H4A 120.4
C4 C5 C6 119.6(3)
C4 C5 H5A 120.2
C6 C5 H5A 120.2
C5 C6 C1 121.3(3)
C5 C6 C7 122.2(3)
C1 C6 C7 116.4(3)
N C7 C6 118.1(3)
N C7 H7A 121.0
C6 C7 H7A 121.0
N C8 C9 113.4(3)
N C8 H8A 108.9
C9 C8 H8A 108.9
N C8 H8B 108.9
C9 C8 H8B 108.9
H8A C8 H8B 107.7
C14 C9 C10 118.7(3)
C14 C9 C8 121.3(3)
C10 C9 C8 119.9(3)
C11 C10 C9 120.5(3)
C11 C10 H10A 119.8
C9 C10 H10A 119.8
C12 C11 C10 120.4(4)
C12 C11 H11A 119.8
C10 C11 H11A 119.8
C13 C12 C11 119.7(4)
C13 C12 H12A 120.1
C11 C12 H12A 120.1
C12 C13 C14 120.3(4)
C12 C13 H13A 119.8
C14 C13 H13A 119.8
C9 C14 C13 120.4(3)
C9 C14 H14A 119.8
C13 C14 H14A 119.8
Pt C15 H15A 109.5
Pt C15 H15B 109.5
H15A C15 H15B 109.5
Pt C15 H15C 109.5
H15A C15 H15C 109.5
H15B C15 H15C 109.5
Pt C16 H16A 109.5
Pt C16 H16B 109.5
H16A C16 H16B 109.5
Pt C16 H16C 109.5
H16A C16 H16C 109.5
H16B C16 H16C 109.5
C22 C17 C18 117.8(3)
C22 C17 P 124.2(3)
C18 C17 P 117.9(2)
C19 C18 C17 120.9(3)
C19 C18 H18A 119.5
C17 C18 H18A 119.5
C18 C19 C20 120.6(3)
C18 C19 H19A 119.7
C20 C19 H19A 119.7
C21 C20 C19 119.5(3)
C21 C20 H20A 120.3
C19 C20 H20A 120.3
C20 C21 C22 120.5(4)
C20 C21 H21A 119.7
C22 C21 H21A 119.7
C21 C22 C17 120.7(3)
C21 C22 H22A 119.7
C17 C22 H22A 119.7
C24 C23 C28 118.5(3)
C24 C23 P 122.9(3)
C28 C23 P 118.6(3)
C23 C24 C25 120.7(3)
C23 C24 H24A 119.7
C25 C24 H24A 119.7
C26 C25 C24 120.3(4)
C26 C25 H25A 119.9
C24 C25 H25A 119.9
C27 C26 C25 119.5(3)
C27 C26 H26A 120.3
C25 C26 H26A 120.3
C26 C27 C28 120.3(4)
C26 C27 H27A 119.9
C28 C27 H27A 119.9
C27 C28 C23 120.7(4)
C27 C28 H28A 119.6
C23 C28 H28A 119.6
C34 C29 C30 118.6(3)
C34 C29 P 121.5(3)
C30 C29 P 119.7(2)
C31 C30 C29 121.1(3)
C31 C30 H30A 119.4
C29 C30 H30A 119.4
C32 C31 C30 119.7(4)
C32 C31 H31A 120.1
C30 C31 H31A 120.1
C33 C32 C31 120.0(4)
C33 C32 H32A 120.0
C31 C32 H32A 120.0
C32 C33 C34 121.0(4)
C32 C33 H33A 119.5
C34 C33 H33A 119.5
C33 C34 C29 119.5(4)
C33 C34 H34A 120.2
C29 C34 H34A 120.2

loop_
_geom_bond_atom_site_label_1
_geom_bond_atom_site_label_2
_geom_bond_distance
Pt C1 2.017(3)
Pt C16 2.075(3)
Pt C15 2.080(3)
Pt N 2.151(3)
Pt P 2.4265(8)
Pt Br 2.5791(4)
P C29 1.824(3)
P C17 1.832(3)
P C23 1.839(3)
N C7 1.287(4)
N C8 1.486(4)
C1 C2 1.383(4)
C1 C6 1.420(4)
C2 C3 1.387(5)
C2 H2A 0.9500
C3 C4 1.386(5)
C3 H3A 0.9500
C4 C5 1.382(5)
C4 H4A 0.9500
C5 C6 1.399(4)
C5 H5A 0.9500
C6 C7 1.447(4)
C7 H7A 0.9500
C8 C9 1.519(4)
C8 H8A 0.9900
C8 H8B 0.9900
C9 C14 1.388(5)
C9 C10 1.394(5)
C10 C11 1.384(5)
C10 H10A 0.9500
C11 C12 1.379(5)
C11 H11A 0.9500
C12 C13 1.375(6)
C12 H12A 0.9500
C13 C14 1.393(5)
C13 H13A 0.9500
C14 H14A 0.9500
C15 H15A 0.9800
C15 H15B 0.9800
C15 H15C 0.9800
C16 H16A 0.9800
C16 H16B 0.9800
C16 H16C 0.9800
C17 C22 1.394(5)
C17 C18 1.397(4)
C18 C19 1.376(5)
C18 H18A 0.9500
C19 C20 1.379(5)
C19 H19A 0.9500
C20 C21 1.370(5)
C20 H20A 0.9500
C21 C22 1.389(5)
C21 H21A 0.9500
C22 H22A 0.9500
C23 C24 1.383(5)
C23 C28 1.398(5)
C24 C25 1.391(5)
C24 H24A 0.9500
C25 C26 1.386(5)
C25 H25A 0.9500
C26 C27 1.379(5)
C26 H26A 0.9500
C27 C28 1.386(5)
C27 H27A 0.9500
C28 H28A 0.9500
C29 C34 1.393(5)
C29 C30 1.393(5)
C30 C31 1.379(5)
C30 H30A 0.9500
C31 C32 1.374(6)
C31 H31A 0.9500
C32 C33 1.371(6)
C32 H32A 0.9500
C33 C34 1.389(5)
C33 H33A 0.9500
C34 H34A 0.9500

loop_
_geom_torsion_atom_site_label_1
_geom_torsion_atom_site_label_2
_geom_torsion_atom_site_label_3
_geom_torsion_atom_site_label_4
_geom_torsion
C1 Pt P C29 -98.69(15)
C16 Pt P C29 166.39(15)
C15 Pt P C29 -161(5)
N Pt P C29 -18.29(14)
Br Pt P C29 74.55(12)
C1 Pt P C17 19.79(15)
C16 Pt P C17 -75.14(15)
C15 Pt P C17 -42(5)
N Pt P C17 100.18(13)
Br Pt P C17 -166.98(11)
C1 Pt P C23 141.17(15)
C16 Pt P C23 46.24(15)
C15 Pt P C23 79(5)
N Pt P C23 -138.44(14)
Br Pt P C23 -45.60(12)
C1 Pt N C7 -0.5(2)
C16 Pt N C7 49.5(10)
C15 Pt N C7 85.4(2)
P Pt N C7 -93.8(2)
Br Pt N C7 175.4(2)
C1 Pt N C8 -179.8(3)
C16 Pt N C8 -129.8(9)
C15 Pt N C8 -94.0(3)
P Pt N C8 86.8(2)
Br Pt N C8 -4.0(2)
C16 Pt C1 C2 3.7(3)
C15 Pt C1 C2 88.6(3)
N Pt C1 C2 177.7(3)
P Pt C1 C2 -90.3(3)
Br Pt C1 C2 146.5(5)
C16 Pt C1 C6 -174.1(2)
C15 Pt C1 C6 -89.3(2)
N Pt C1 C6 -0.1(2)
P Pt C1 C6 91.8(2)
Br Pt C1 C6 -31.4(8)
C6 C1 C2 C3 -1.5(5)
Pt C1 C2 C3 -179.2(3)
C1 C2 C3 C4 0.2(5)
C2 C3 C4 C5 1.6(5)
C3 C4 C5 C6 -2.1(5)
C4 C5 C6 C1 0.9(5)
C4 C5 C6 C7 179.2(3)
C2 C1 C6 C5 0.9(5)
Pt C1 C6 C5 179.0(2)
C2 C1 C6 C7 -177.5(3)
Pt C1 C6 C7 0.7(4)
C8 N C7 C6 -179.6(3)
Pt N C7 C6 1.0(4)
C5 C6 C7 N -179.5(3)
C1 C6 C7 N -1.1(4)
C7 N C8 C9 -84.0(4)
Pt N C8 C9 95.4(3)
N C8 C9 C14 -98.6(4)
N C8 C9 C10 84.7(4)
C14 C9 C10 C11 -1.0(5)
C8 C9 C10 C11 175.8(3)
C9 C10 C11 C12 0.6(5)
C10 C11 C12 C13 -0.4(6)
C11 C12 C13 C14 0.5(6)
C10 C9 C14 C13 1.1(5)
C8 C9 C14 C13 -175.6(3)
C12 C13 C14 C9 -0.9(5)
C29 P C17 C22 -7.4(3)
C23 P C17 C22 99.1(3)
Pt P C17 C22 -128.8(3)
C29 P C17 C18 177.4(3)
C23 P C17 C18 -76.1(3)
Pt P C17 C18 56.0(3)
C22 C17 C18 C19 0.5(5)
P C17 C18 C19 176.0(3)
C17 C18 C19 C20 0.8(6)
C18 C19 C20 C21 -1.4(6)
C19 C20 C21 C22 0.7(6)
C20 C21 C22 C17 0.5(6)
C18 C17 C22 C21 -1.1(5)
P C17 C22 C21 -176.3(3)
C29 P C23 C24 -115.8(3)
C17 P C23 C24 136.3(3)
Pt P C23 C24 7.7(3)
C29 P C23 C28 63.3(3)
C17 P C23 C28 -44.6(3)
Pt P C23 C28 -173.2(2)
C28 C23 C24 C25 -0.3(5)
P C23 C24 C25 178.8(3)
C23 C24 C25 C26 0.3(6)
C24 C25 C26 C27 0.0(6)
C25 C26 C27 C28 -0.3(6)
C26 C27 C28 C23 0.2(6)
C24 C23 C28 C27 0.1(5)
P C23 C28 C27 -179.1(3)
C17 P C29 C34 135.3(3)
C23 P C29 C34 30.9(3)
Pt P C29 C34 -99.7(3)
C17 P C29 C30 -50.1(3)
C23 P C29 C30 -154.6(3)
Pt P C29 C30 74.8(3)
C34 C29 C30 C31 -2.4(5)
P C29 C30 C31 -177.1(3)
C29 C30 C31 C32 1.6(5)
C30 C31 C32 C33 0.0(6)
C31 C32 C33 C34 -0.8(7)
C32 C33 C34 C29 0.0(6)
C30 C29 C34 C33 1.5(5)
P C29 C34 C33 176.2(3)
